data_7005830
loop_
_publ_author_name
'Adams, Christopher J.'
'Anderson, Kirsty M.'
'Connelly, Neil G.'
'Llamas-Rey, Estefania'
'Orpen, A. Guy'
'Paul, Rowena L.'

_publ_section_title
;
 The effect of micro-CN linkage isomerism and ancillary ligand set on
 directional metal-metal charge-transfer in cyanide-bridged dimanganese
 complexes.
;
_journal_issue 33
_journal_name_full 'Dalton transactions (Cambridge, England : 2003)'
_journal_page_first 3609
_journal_page_last 3622
_journal_paper_doi 10.1039/b705975b
_journal_year 2007
_chemical_formula_sum 'C70 H59 F6 Mn2 N2 O9 P5'
_chemical_formula_weight 1450.92
_chemical_name_systematic
;
?
;
_space_group_IT_number 14
_symmetry_cell_setting monoclinic
_symmetry_space_group_name_Hall '-P 2ybc'
_symmetry_space_group_name_H-M 'P 1 21/c 1'
_atom_sites_solution_hydrogens geom
_atom_sites_solution_primary direct
_atom_sites_solution_secondary difmap
_audit_creation_method SHELXL-97
_cell_angle_alpha 90.00
_cell_angle_beta 94.01(15)
_cell_angle_gamma 90.00
_cell_formula_units_Z 4
_cell_length_a 18.98(3)
_cell_length_b 11.234(17)
_cell_length_c 31.52(4)
_cell_measurement_reflns_used 22
_cell_measurement_temperature 173(2)
_cell_volume 6704(17)
_computing_cell_refinement 'Bruker SMART'
_computing_data_collection 'Bruker SMART'
_computing_data_reduction 'Bruker SAINT'
_computing_molecular_graphics 'Bruker SHELXTL'
_computing_publication_material 'Bruker SHELXTL'
_computing_structure_refinement 'SHELXL-97 (Sheldrick, 1997)'
_computing_structure_solution 'SHELXS-97 (Sheldrick, 1990)'
_diffrn_ambient_temperature 173(2)
_diffrn_measured_fraction_theta_full 1.000
_diffrn_measured_fraction_theta_max 1.000
_diffrn_measurement_device_type 'Siemens CCD area detector'
_diffrn_measurement_method '\w scans with narrow frames'
_diffrn_radiation_monochromator graphite
_diffrn_radiation_source 'fine-focus sealed tube'
_diffrn_radiation_type MoK\a
_diffrn_radiation_wavelength 0.71073
_diffrn_reflns_av_R_equivalents 0.6332
_diffrn_reflns_av_sigmaI/netI 0.8120
_diffrn_reflns_limit_h_max 22
_diffrn_reflns_limit_h_min -11
_diffrn_reflns_limit_k_max 13
_diffrn_reflns_limit_k_min -13
_diffrn_reflns_limit_l_max 37
_diffrn_reflns_limit_l_min -37
_diffrn_reflns_number 35220
_diffrn_reflns_theta_full 25.00
_diffrn_reflns_theta_max 25.00
_diffrn_reflns_theta_min 1.62
_diffrn_standards_decay_% 0
_exptl_absorpt_coefficient_mu 0.571
_exptl_absorpt_correction_T_max 0.881327
_exptl_absorpt_correction_T_min 0.224433
_exptl_absorpt_correction_type multi-scan
_exptl_absorpt_process_details 'SADABS (Sheldrick, 1996)'
_exptl_crystal_density_diffrn 1.438
_exptl_crystal_density_meas ?
_exptl_crystal_density_method .
_exptl_crystal_F_000 2976
_exptl_crystal_size_max 0.5
_exptl_crystal_size_mid 0.3
_exptl_crystal_size_min 0.3
_refine_diff_density_max 0.572
_refine_diff_density_min -0.508
_refine_diff_density_rms 0.118
_refine_ls_extinction_method none
_refine_ls_goodness_of_fit_ref 0.877
_refine_ls_hydrogen_treatment constr
_refine_ls_matrix_type full
_refine_ls_number_parameters 848
_refine_ls_number_reflns 11793
_refine_ls_number_restraints 78
_refine_ls_restrained_S_all 0.874
_refine_ls_R_factor_all 0.4146
_refine_ls_R_factor_gt 0.1160
_refine_ls_shift/su_max 0.000
_refine_ls_shift/su_mean 0.000
_refine_ls_structure_factor_coef Fsqd
_refine_ls_weighting_details 'calc w=1/[\s^2^(Fo^2^)+(0.0581P)^2^+0.0000P] where P=(Fo^2^+2Fc^2^)/3'
_refine_ls_weighting_scheme calc
_refine_ls_wR_factor_gt 0.1801
_refine_ls_wR_factor_ref 0.2848
_reflns_number_gt 2501
_reflns_number_total 11793
_reflns_threshold_expression >2sigma(I)
_cod_data_source_file b705975b.txt
_cod_data_source_block cis-2[PF6]
_cod_depositor_comments
;
The following automatic conversions were performed:
'_symmetry_cell_setting' value 'Monoclinic' changed to 'monoclinic'
according to '/home/saulius/struct/CIF-dictionaries/cif_core.dic'
dictionary named 'cif_core.dic' version 2.4.1 from 2010-06-29.

Automatic conversion script
Id: cif_fix_enum 1527 2010-12-29 10:47:43Z saulius 
;
_cod_original_cell_volume 6703(15)
_cod_original_sg_symbol_H-M P2(1)/c
_cod_database_code 7005830

loop_
_symmetry_equiv_pos_as_xyz
'x, y, z'
'-x, y+1/2, -z+1/2'
'-x, -y, -z'
'x, -y-1/2, z-1/2'

loop_
_atom_site_label
_atom_site_type_symbol
_atom_site_fract_x
_atom_site_fract_y
_atom_site_fract_z
_atom_site_U_iso_or_equiv
_atom_site_adp_type
_atom_site_occupancy
_atom_site_symmetry_multiplicity
_atom_site_calc_flag
_atom_site_refinement_flags
_atom_site_disorder_assembly
_atom_site_disorder_group
Mn1 Mn 0.25933(13) 0.6496(2) 0.31630(8) 0.0296(8) Uani 1 1 d . . .
C1 C 0.2751(8) 0.7287(14) 0.4145(5) 0.027(5) Uani 1 1 d . . .
N1 N 0.2665(6) 0.6989(12) 0.3785(4) 0.025(4) Uani 1 1 d . . .
Mn2 Mn 0.29074(14) 0.8014(2) 0.46924(8) 0.0309(8) Uani 1 1 d . . .
N2 N 0.2485(8) 0.9254(14) 0.4574(4) 0.045(4) Uani 1 1 d . . .
O1 O 0.2239(7) 1.0241(12) 0.4504(4) 0.060(4) Uani 1 1 d . . .
C4 C 0.3871(10) 1.0184(17) 0.5085(6) 0.080(8) Uani 1 1 d . . .
H4A H 0.4283 1.0333 0.5272 0.121 Uiso 1 1 calc R . .
H4B H 0.3460 1.0465 0.5214 0.121 Uiso 1 1 calc R . .
H4C H 0.3915 1.0592 0.4820 0.121 Uiso 1 1 calc R . .
C5 C 0.3803(10) 0.8867(16) 0.5003(6) 0.043(6) Uani 1 1 d . . .
C6 C 0.3507(9) 0.804(2) 0.5297(5) 0.058(7) Uani 1 1 d . . .
H6A H 0.3337 0.8212 0.5577 0.069 Uiso 1 1 calc R . .
C7 C 0.3569(9) 0.6869(17) 0.5093(6) 0.041(5) Uani 1 1 d . . .
H7A H 0.3439 0.6096 0.5208 0.049 Uiso 1 1 calc R . .
C8 C 0.3878(9) 0.7063(19) 0.4728(6) 0.044(5) Uani 1 1 d . . .
H8A H 0.3990 0.6430 0.4530 0.053 Uiso 1 1 calc R . .
C9 C 0.3990(9) 0.8241(19) 0.4658(5) 0.047(6) Uani 1 1 d . . .
H9A H 0.4219 0.8574 0.4415 0.057 Uiso 1 1 calc R . .
P4 P 0.1962(3) 0.7077(5) 0.48819(15) 0.0341(13) Uani 1 1 d . . .
O4 O 0.1554(6) 0.7579(9) 0.5280(3) 0.037(3) Uani 1 1 d . . .
O5 O 0.1295(5) 0.6911(10) 0.4549(3) 0.032(3) Uani 1 1 d . . .
O6 O 0.2123(5) 0.5707(10) 0.4999(3) 0.036(3) Uani 1 1 d . . .
C10 C 0.1861(9) 0.8299(16) 0.5615(5) 0.031(5) Uani 1 1 d . . .
C11 C 0.2119(8) 0.7757(17) 0.5979(5) 0.045(5) Uani 1 1 d U . .
H11A H 0.2071 0.6939 0.6011 0.053 Uiso 1 1 calc R . .
C12 C 0.2464(9) 0.845(2) 0.6313(6) 0.062(6) Uani 1 1 d U . .
H12A H 0.2663 0.8091 0.6560 0.075 Uiso 1 1 calc R . .
C13 C 0.2489(11) 0.9668(19) 0.6254(6) 0.072(7) Uani 1 1 d . . .
H13A H 0.2703 1.0139 0.6469 0.086 Uiso 1 1 calc R . .
C14 C 0.2211(11) 1.0203(17) 0.5892(7) 0.059(6) Uani 1 1 d . . .
H14A H 0.2226 1.1027 0.5867 0.070 Uiso 1 1 calc R . .
C15 C 0.1901(8) 0.9512(17) 0.5553(6) 0.037(5) Uani 1 1 d . . .
H15A H 0.1731 0.9862 0.5299 0.044 Uiso 1 1 calc R . .
C16 C 0.0936(10) 0.7876(17) 0.4349(6) 0.044(5) Uani 1 1 d . . .
C17 C 0.0929(9) 0.8041(16) 0.3932(6) 0.037(5) Uani 1 1 d . . .
H17A H 0.1190 0.7541 0.3768 0.045 Uiso 1 1 calc R . .
C18 C 0.0529(11) 0.8967(17) 0.3737(6) 0.052(6) Uani 1 1 d . . .
H18A H 0.0594 0.9151 0.3454 0.063 Uiso 1 1 calc R . .
C19 C 0.0052(11) 0.9602(19) 0.3944(7) 0.061(6) Uani 1 1 d . . .
H19A H -0.0251 1.0150 0.3805 0.073 Uiso 1 1 calc R . .
C20 C 0.0049(11) 0.9374(17) 0.4384(7) 0.063(7) Uani 1 1 d . . .
H20A H -0.0259 0.9802 0.4543 0.076 Uiso 1 1 calc R . .
C21 C 0.0487(8) 0.8539(17) 0.4586(5) 0.037(5) Uani 1 1 d . . .
H21A H 0.0481 0.8421 0.4878 0.044 Uiso 1 1 calc R . .
C22 C 0.1681(10) 0.4931(16) 0.5225(6) 0.032(5) Uani 1 1 d U . .
C23 C 0.1049(9) 0.4606(16) 0.5053(6) 0.046(6) Uani 1 1 d . . .
H23A H 0.0879 0.4881 0.4787 0.055 Uiso 1 1 calc R . .
C24 C 0.0658(9) 0.3839(17) 0.5288(6) 0.048(6) Uani 1 1 d . . .
H24A H 0.0220 0.3583 0.5173 0.057 Uiso 1 1 calc R . .
C25 C 0.0903(10) 0.3426(15) 0.5702(6) 0.039(5) Uani 1 1 d . . .
H25A H 0.0613 0.2969 0.5864 0.047 Uiso 1 1 calc R . .
C26 C 0.1567(11) 0.3716(18) 0.5854(6) 0.052(6) Uani 1 1 d . . .
H26A H 0.1760 0.3409 0.6110 0.062 Uiso 1 1 calc R . .
C27 C 0.1945(10) 0.4479(18) 0.5615(6) 0.049(6) Uani 1 1 d . . .
H27A H 0.2396 0.4703 0.5720 0.058 Uiso 1 1 calc R . .
C2 C 0.2012(9) 0.7676(16) 0.3036(5) 0.031(5) Uani 1 1 d . . .
O2 O 0.1646(7) 0.8533(12) 0.2968(4) 0.067(4) Uani 1 1 d . . .
C3 C 0.2567(8) 0.6205(14) 0.2624(5) 0.025(4) Uani 1 1 d U . .
O3 O 0.2595(6) 0.5979(11) 0.2254(3) 0.057(4) Uani 1 1 d . . .
P1 P 0.3569(2) 0.7645(4) 0.30856(14) 0.0293(13) Uani 1 1 d . . .
P2 P 0.3582(2) 0.5282(4) 0.33104(13) 0.0287(13) Uani 1 1 d . . .
P3 P 0.1799(3) 0.5090(5) 0.32364(15) 0.0364(14) Uani 1 1 d . . .
O7 O 0.1096(5) 0.5019(10) 0.2916(3) 0.036(3) Uani 1 1 d . . .
O8 O 0.1520(5) 0.5083(10) 0.3710(3) 0.034(3) Uani 1 1 d . . .
O9 O 0.2042(5) 0.3712(10) 0.3204(4) 0.041(3) Uani 1 1 d . . .
C28 C 0.0803(9) 0.5998(18) 0.2668(6) 0.037(5) Uani 1 1 d . . .
C29 C 0.0934(10) 0.6011(19) 0.2241(7) 0.061(7) Uani 1 1 d . . .
H29A H 0.1191 0.5411 0.2120 0.073 Uiso 1 1 calc R . .
C30 C 0.0660(12) 0.698(2) 0.2003(7) 0.069(7) Uani 1 1 d . . .
H30A H 0.0772 0.7066 0.1722 0.083 Uiso 1 1 calc R . .
C31 C 0.0238(11) 0.779(2) 0.2172(9) 0.078(8) Uani 1 1 d . . .
H31A H 0.0048 0.8411 0.2007 0.094 Uiso 1 1 calc R . .
C32 C 0.0091(11) 0.769(2) 0.2585(7) 0.066(7) Uani 1 1 d . . .
H32A H -0.0219 0.8231 0.2695 0.079 Uiso 1 1 calc R . .
C33 C 0.0392(11) 0.6793(17) 0.2852(7) 0.061(7) Uani 1 1 d . . .
H33A H 0.0311 0.6753 0.3139 0.073 Uiso 1 1 calc R . .
C34 C 0.1036(10) 0.4278(19) 0.3858(6) 0.043(5) Uani 1 1 d . . .
C35 C 0.0338(9) 0.4576(16) 0.3861(5) 0.033(5) Uani 1 1 d U . .
H35A H 0.0182 0.5307 0.3752 0.040 Uiso 1 1 calc R . .
C36 C -0.0138(9) 0.380(2) 0.4024(6) 0.056(6) Uani 1 1 d . . .
H36A H -0.0616 0.3987 0.4015 0.067 Uiso 1 1 calc R . .
C37 C 0.0102(12) 0.2748(19) 0.4199(6) 0.053(6) Uani 1 1 d . . .
H37A H -0.0209 0.2232 0.4322 0.063 Uiso 1 1 calc R . .
C38 C 0.0807(13) 0.2457(18) 0.4193(5) 0.057(6) Uani 1 1 d . . .
H38A H 0.0963 0.1732 0.4307 0.068 Uiso 1 1 calc R . .
C39 C 0.1287(10) 0.3209(18) 0.4024(5) 0.047(6) Uani 1 1 d . . .
H39A H 0.1761 0.3005 0.4021 0.056 Uiso 1 1 calc R . .
C40 C 0.1857(9) 0.2909(18) 0.2849(6) 0.040(5) Uani 1 1 d . . .
C41 C 0.2087(9) 0.3127(18) 0.2453(6) 0.054(6) Uani 1 1 d . . .
H41A H 0.2320 0.3834 0.2401 0.064 Uiso 1 1 calc R . .
C42 C 0.1968(9) 0.226(2) 0.2121(7) 0.073(8) Uani 1 1 d . . .
H42A H 0.2143 0.2353 0.1854 0.088 Uiso 1 1 calc R . .
C43 C 0.1588(10) 0.132(2) 0.2225(7) 0.068(7) Uani 1 1 d U . .
H43A H 0.1470 0.0776 0.2010 0.081 Uiso 1 1 calc R . .
C44 C 0.1365(10) 0.1098(19) 0.2599(6) 0.059(6) Uani 1 1 d U . .
H44A H 0.1102 0.0413 0.2638 0.071 Uiso 1 1 calc R . .
C45 C 0.1518(10) 0.1888(17) 0.2954(6) 0.056(6) Uani 1 1 d . . .
H45A H 0.1397 0.1719 0.3228 0.067 Uiso 1 1 calc R . .
C46 C 0.4245(8) 0.6496(14) 0.3257(5) 0.032(5) Uani 1 1 d . . .
H46A H 0.4571 0.6329 0.3041 0.039 Uiso 1 1 calc R . .
H46B H 0.4502 0.6691 0.3525 0.039 Uiso 1 1 calc R . .
C47 C 0.3843(9) 0.8921(15) 0.3420(5) 0.031(5) Uani 1 1 d U . .
C48 C 0.3306(8) 0.9667(16) 0.3578(5) 0.040(5) Uani 1 1 d . . .
H48A H 0.2832 0.9485 0.3517 0.048 Uiso 1 1 calc R . .
C49 C 0.3497(10) 1.0665(18) 0.3822(5) 0.044(6) Uani 1 1 d . . .
H49A H 0.3158 1.1158 0.3929 0.053 Uiso 1 1 calc R . .
C50 C 0.4228(11) 1.0898(17) 0.3901(5) 0.052(6) Uani 1 1 d . . .
H50A H 0.4362 1.1568 0.4059 0.062 Uiso 1 1 calc R . .
C51 C 0.4749(10) 1.0192(16) 0.3756(5) 0.040(5) Uani 1 1 d U . .
H51A H 0.5226 1.0354 0.3817 0.047 Uiso 1 1 calc R . .
C52 C 0.4519(8) 0.9225(15) 0.3514(4) 0.031(5) Uani 1 1 d U . .
H52A H 0.4863 0.8742 0.3407 0.038 Uiso 1 1 calc R . .
C53 C 0.3696(11) 0.8135(16) 0.2555(5) 0.037(5) Uani 1 1 d . . .
C54 C 0.4225(10) 0.7810(16) 0.2312(5) 0.044(6) Uani 1 1 d . . .
H54A H 0.4566 0.7304 0.2439 0.053 Uiso 1 1 calc R . .
C55 C 0.4318(9) 0.8144(19) 0.1896(6) 0.051(6) Uani 1 1 d . . .
H55A H 0.4691 0.7847 0.1751 0.061 Uiso 1 1 calc R . .
C56 C 0.3821(11) 0.8959(18) 0.1699(6) 0.053(6) Uani 1 1 d . . .
H56A H 0.3865 0.9239 0.1424 0.064 Uiso 1 1 calc R . .
C57 C 0.3277(12) 0.9312(17) 0.1933(6) 0.059(7) Uani 1 1 d . . .
H57A H 0.2928 0.9806 0.1808 0.071 Uiso 1 1 calc R . .
C58 C 0.3230(10) 0.8950(15) 0.2353(5) 0.042(5) Uani 1 1 d . . .
H58A H 0.2872 0.9266 0.2506 0.050 Uiso 1 1 calc R . .
C59 C 0.3806(8) 0.4665(14) 0.3838(4) 0.022(4) Uani 1 1 d U . .
C60 C 0.3299(8) 0.4310(15) 0.4107(5) 0.028(5) Uani 1 1 d . . .
H60A H 0.2823 0.4395 0.4021 0.033 Uiso 1 1 calc R . .
C61 C 0.3499(11) 0.3823(15) 0.4508(5) 0.040(5) Uani 1 1 d . . .
H61A H 0.3153 0.3579 0.4683 0.049 Uiso 1 1 calc R . .
C62 C 0.4193(9) 0.3705(15) 0.4642(5) 0.031(5) Uani 1 1 d . . .
H62A H 0.4323 0.3365 0.4905 0.037 Uiso 1 1 calc R . .
C63 C 0.4698(9) 0.4093(14) 0.4385(5) 0.031(5) Uani 1 1 d . . .
H63A H 0.5174 0.4060 0.4477 0.037 Uiso 1 1 calc R . .
C64 C 0.4492(8) 0.4532(13) 0.3987(5) 0.023(4) Uani 1 1 d U . .
H64A H 0.4843 0.4751 0.3811 0.027 Uiso 1 1 calc R . .
C65 C 0.3775(8) 0.4112(16) 0.2936(5) 0.030(5) Uani 1 1 d U . .
C66 C 0.3892(8) 0.4383(16) 0.2520(5) 0.035(5) Uani 1 1 d . . .
H66A H 0.3929 0.5174 0.2438 0.043 Uiso 1 1 calc R . .
C67 C 0.3956(10) 0.3468(19) 0.2217(6) 0.061(6) Uani 1 1 d . . .
H67A H 0.4019 0.3656 0.1935 0.074 Uiso 1 1 calc R . .
C68 C 0.3923(9) 0.2284(16) 0.2344(5) 0.038(5) Uani 1 1 d . . .
H68A H 0.3981 0.1673 0.2151 0.046 Uiso 1 1 calc R . .
C69 C 0.3804(9) 0.2038(16) 0.2753(6) 0.042(5) Uani 1 1 d . . .
H69A H 0.3770 0.1245 0.2834 0.051 Uiso 1 1 calc R . .
C70 C 0.3730(8) 0.2924(17) 0.3062(5) 0.039(5) Uani 1 1 d . . .
H70A H 0.3653 0.2725 0.3342 0.047 Uiso 1 1 calc R . .
P5 P 0.6195(3) 0.7027(5) 0.40500(15) 0.0348(13) Uani 1 1 d . . .
F1 F 0.5512(5) 0.7226(9) 0.4293(3) 0.058(3) Uani 1 1 d . . .
F2 F 0.6874(5) 0.6850(8) 0.3791(3) 0.049(3) Uani 1 1 d . . .
F3 F 0.6664(5) 0.7374(9) 0.4464(3) 0.056(3) Uani 1 1 d . . .
F4 F 0.6153(5) 0.8399(8) 0.3906(3) 0.050(3) Uani 1 1 d . . .
F5 F 0.5710(4) 0.6678(8) 0.3629(3) 0.040(3) Uani 1 1 d . . .
F6 F 0.6241(5) 0.5649(8) 0.4197(3) 0.050(3) Uani 1 1 d . . .

loop_
_atom_site_aniso_label
_atom_site_aniso_U_11
_atom_site_aniso_U_22
_atom_site_aniso_U_33
_atom_site_aniso_U_23
_atom_site_aniso_U_13
_atom_site_aniso_U_12
Mn1 0.0343(18) 0.0249(18) 0.0296(17) 0.0049(13) 0.0023(14) 0.0020(15)
C1 0.036(12) 0.019(12) 0.028(11) -0.001(9) 0.002(10) 0.014(9)
N1 0.021(9) 0.024(9) 0.030(9) 0.013(8) 0.006(7) 0.015(7)
Mn2 0.0356(18) 0.0235(19) 0.0333(17) 0.0003(14) 0.0009(14) 0.0003(15)
N2 0.050(11) 0.026(11) 0.061(11) 0.009(9) 0.007(9) -0.022(9)
O1 0.073(11) 0.023(10) 0.085(11) 0.012(8) 0.007(8) 0.011(8)
C4 0.097(19) 0.043(17) 0.098(18) -0.051(14) -0.016(15) 0.009(14)
C5 0.085(17) 0.015(13) 0.028(12) -0.004(10) 0.010(12) -0.006(11)
C6 0.039(13) 0.12(2) 0.013(11) -0.008(14) -0.001(10) 0.005(14)
C7 0.050(14) 0.025(14) 0.048(13) 0.017(11) 0.004(11) -0.020(11)
C8 0.039(13) 0.041(16) 0.053(14) -0.006(12) 0.001(11) -0.001(12)
C9 0.051(14) 0.058(18) 0.028(12) 0.012(12) -0.024(11) 0.022(13)
P4 0.042(4) 0.027(3) 0.033(3) 0.003(3) 0.004(3) 0.002(3)
O4 0.046(8) 0.020(8) 0.045(8) 0.001(6) 0.008(7) 0.002(6)
O5 0.030(8) 0.015(8) 0.049(8) 0.009(6) -0.007(6) 0.010(6)
O6 0.046(8) 0.017(8) 0.047(8) 0.015(6) 0.012(7) 0.012(6)
C10 0.038(13) 0.025(14) 0.029(11) 0.008(10) -0.006(10) 0.002(10)
C11 0.045(5) 0.045(5) 0.044(5) 0.0001(10) 0.0032(11) 0.0000(10)
C12 0.063(6) 0.062(6) 0.062(6) 0.0002(10) 0.0043(11) 0.0001(10)
C13 0.13(2) 0.044(17) 0.042(14) -0.040(12) -0.021(14) 0.019(15)
C14 0.099(19) 0.009(13) 0.070(16) -0.007(12) 0.011(15) -0.011(12)
C15 0.041(14) 0.029(14) 0.045(13) 0.004(11) 0.027(11) 0.014(10)
C16 0.061(15) 0.024(13) 0.049(14) -0.024(12) 0.020(13) -0.013(11)
C17 0.052(14) 0.014(12) 0.047(13) -0.007(11) 0.011(11) -0.019(11)
C18 0.082(18) 0.022(14) 0.054(14) 0.013(11) 0.010(13) 0.017(12)
C19 0.067(17) 0.047(17) 0.067(17) 0.016(13) -0.005(14) 0.012(13)
C20 0.085(19) 0.018(14) 0.086(18) 0.012(13) 0.001(15) -0.002(12)
C21 0.041(13) 0.041(14) 0.027(11) 0.010(10) -0.002(10) 0.014(11)
C22 0.032(5) 0.032(5) 0.032(5) 0.0002(10) 0.0025(11) 0.0000(10)
C23 0.034(13) 0.027(13) 0.072(14) 0.010(11) -0.027(12) -0.026(10)
C24 0.043(14) 0.044(16) 0.056(15) -0.018(12) 0.006(12) -0.012(11)
C25 0.036(13) 0.032(13) 0.051(14) 0.022(10) 0.010(11) -0.006(10)
C26 0.046(15) 0.048(16) 0.062(15) 0.003(12) 0.005(13) 0.001(12)
C27 0.043(14) 0.050(16) 0.052(14) -0.016(12) 0.000(12) 0.004(12)
C2 0.029(12) 0.025(13) 0.037(12) 0.009(10) -0.004(10) -0.006(10)
O2 0.067(11) 0.034(10) 0.102(12) 0.029(9) 0.011(9) -0.007(8)
C3 0.013(7) 0.028(8) 0.032(8) 0.005(7) -0.006(7) -0.004(7)
O3 0.078(10) 0.072(11) 0.021(7) 0.010(7) 0.012(7) 0.012(8)
P1 0.032(3) 0.021(3) 0.034(3) 0.001(2) 0.000(3) -0.003(2)
P2 0.042(3) 0.022(3) 0.022(3) -0.003(2) 0.000(2) -0.002(3)
P3 0.040(3) 0.031(4) 0.039(3) -0.002(3) 0.009(3) -0.006(3)
O7 0.027(7) 0.033(9) 0.048(8) -0.007(6) -0.012(7) -0.010(6)
O8 0.034(8) 0.029(8) 0.040(8) -0.006(6) 0.001(6) -0.011(6)
O9 0.030(8) 0.019(8) 0.072(9) -0.007(7) -0.001(7) -0.003(6)
C28 0.043(14) 0.039(15) 0.028(12) 0.017(11) -0.013(11) 0.007(11)
C29 0.075(17) 0.051(17) 0.055(16) 0.012(13) -0.015(14) -0.013(13)
C30 0.073(19) 0.08(2) 0.059(16) 0.032(16) -0.003(14) -0.011(16)
C31 0.053(18) 0.061(19) 0.11(2) 0.019(18) -0.045(17) 0.030(14)
C32 0.049(16) 0.08(2) 0.069(18) 0.016(16) -0.009(14) 0.004(14)
C33 0.093(19) 0.016(14) 0.072(16) -0.001(12) -0.006(15) 0.014(12)
C34 0.049(16) 0.033(15) 0.047(13) -0.023(11) 0.010(12) -0.005(12)
C35 0.033(5) 0.033(5) 0.034(5) 0.0001(10) 0.0026(11) 0.0000(10)
C36 0.023(12) 0.08(2) 0.067(15) 0.005(14) 0.026(11) -0.019(13)
C37 0.069(18) 0.056(18) 0.034(13) 0.000(12) 0.006(13) -0.009(14)
C38 0.095(19) 0.035(15) 0.043(14) 0.023(11) 0.022(14) 0.000(14)
C39 0.040(14) 0.044(17) 0.058(14) 0.017(12) 0.013(11) -0.002(12)
C40 0.026(12) 0.031(14) 0.062(15) -0.015(12) 0.002(11) -0.002(10)
C41 0.071(16) 0.041(16) 0.051(14) -0.014(12) 0.022(13) -0.028(12)
C42 0.034(14) 0.11(2) 0.081(17) -0.012(16) 0.040(12) -0.027(14)
C43 0.068(7) 0.068(7) 0.068(7) -0.0003(10) 0.0048(11) 0.0001(10)
C44 0.059(6) 0.059(6) 0.059(6) 0.0000(10) 0.0040(11) 0.0000(10)
C45 0.072(16) 0.026(14) 0.067(15) 0.030(12) -0.006(12) 0.016(12)
C46 0.033(11) 0.022(12) 0.043(11) -0.001(9) 0.009(9) -0.005(9)
C47 0.032(5) 0.031(5) 0.031(5) -0.0001(10) 0.0024(11) 0.0001(10)
C48 0.010(11) 0.037(14) 0.072(14) -0.004(11) 0.001(10) -0.016(10)
C49 0.042(15) 0.045(16) 0.045(13) 0.028(11) 0.007(12) 0.008(12)
C50 0.077(17) 0.041(15) 0.038(13) 0.008(10) 0.006(13) -0.019(13)
C51 0.040(5) 0.039(5) 0.040(5) 0.0002(10) 0.0028(11) 0.0001(10)
C52 0.033(8) 0.033(9) 0.028(8) 0.002(7) -0.003(7) -0.006(7)
C53 0.071(16) 0.011(12) 0.032(12) 0.000(10) 0.016(11) -0.006(11)
C54 0.058(15) 0.045(15) 0.028(12) 0.015(11) -0.017(11) -0.031(12)
C55 0.031(13) 0.082(19) 0.043(13) 0.021(13) 0.016(11) -0.005(12)
C56 0.059(16) 0.049(17) 0.053(15) 0.023(12) 0.018(13) -0.032(13)
C57 0.11(2) 0.039(15) 0.026(13) 0.002(11) -0.002(14) -0.018(14)
C58 0.072(16) 0.020(13) 0.037(13) -0.003(10) 0.027(11) 0.007(11)
C59 0.026(8) 0.017(8) 0.024(7) 0.003(6) 0.008(7) 0.002(7)
C60 0.019(11) 0.039(13) 0.025(11) -0.003(9) 0.001(9) 0.002(9)
C61 0.067(16) 0.021(13) 0.034(13) 0.016(9) 0.006(12) -0.003(11)
C62 0.041(13) 0.042(13) 0.011(10) 0.000(9) -0.003(10) 0.015(11)
C63 0.034(12) 0.025(12) 0.035(12) 0.000(9) 0.015(10) 0.002(9)
C64 0.023(4) 0.022(4) 0.023(4) 0.0003(10) 0.0015(11) -0.0001(10)
C65 0.040(8) 0.017(8) 0.033(8) -0.009(7) 0.001(7) 0.001(7)
C66 0.053(14) 0.016(12) 0.037(12) 0.009(10) 0.001(11) -0.015(10)
C67 0.099(18) 0.024(14) 0.061(15) 0.014(12) 0.007(13) -0.021(13)
C68 0.060(14) 0.024(14) 0.031(12) -0.017(10) 0.007(11) -0.007(11)
C69 0.067(14) 0.010(11) 0.051(13) -0.012(11) 0.011(12) -0.006(10)
C70 0.069(14) 0.037(14) 0.013(10) -0.006(10) 0.021(10) 0.008(11)
P5 0.047(4) 0.020(3) 0.037(3) -0.003(3) 0.002(3) -0.001(3)
F1 0.057(7) 0.045(8) 0.075(8) 0.031(6) 0.032(6) 0.020(6)
F2 0.051(7) 0.038(8) 0.058(7) 0.009(6) 0.017(6) 0.009(6)
F3 0.079(8) 0.044(8) 0.042(6) -0.004(5) -0.014(6) 0.011(6)
F4 0.058(7) 0.029(7) 0.060(7) 0.013(5) -0.014(6) 0.001(6)
F5 0.045(6) 0.040(7) 0.035(6) 0.013(5) -0.010(5) -0.007(5)
F6 0.082(8) 0.024(7) 0.045(6) 0.009(5) 0.007(6) 0.003(6)

loop_
_atom_type_symbol
_atom_type_description
_atom_type_scat_dispersion_real
_atom_type_scat_dispersion_imag
_atom_type_scat_source
C C 0.0033 0.0016 'International Tables Vol C Tables 4.2.6.8 and 6.1.1.4'
H H 0.0000 0.0000 'International Tables Vol C Tables 4.2.6.8 and 6.1.1.4'
N N 0.0061 0.0033 'International Tables Vol C Tables 4.2.6.8 and 6.1.1.4'
O O 0.0106 0.0060 'International Tables Vol C Tables 4.2.6.8 and 6.1.1.4'
F F 0.0171 0.0103 'International Tables Vol C Tables 4.2.6.8 and 6.1.1.4'
P P 0.1023 0.0942 'International Tables Vol C Tables 4.2.6.8 and 6.1.1.4'
Mn Mn 0.3368 0.7283 'International Tables Vol C Tables 4.2.6.8 and 6.1.1.4'

loop_
_geom_angle_atom_site_label_1
_geom_angle_atom_site_label_2
_geom_angle_atom_site_label_3
_geom_angle
_geom_angle_site_symmetry_1
_geom_angle_site_symmetry_3
_geom_angle_publ_flag
C3 Mn1 C2 86.8(8) . . ?
C3 Mn1 N1 174.6(7) . . ?
C2 Mn1 N1 90.7(7) . . ?
C3 Mn1 P3 89.7(5) . . ?
C2 Mn1 P3 98.1(6) . . ?
N1 Mn1 P3 95.4(4) . . ?
C3 Mn1 P1 88.3(5) . . ?
C2 Mn1 P1 92.9(6) . . ?
N1 Mn1 P1 87.1(4) . . ?
P3 Mn1 P1 168.7(2) . . ?
C3 Mn1 P2 93.0(5) . . ?
C2 Mn1 P2 165.7(6) . . ?
N1 Mn1 P2 88.2(4) . . ?
P3 Mn1 P2 96.1(2) . . ?
P1 Mn1 P2 72.9(2) . . ?
N1 C1 Mn2 171.1(15) . . ?
C1 N1 Mn1 175.8(13) . . ?
N2 Mn2 C1 96.6(7) . . ?
N2 Mn2 C9 110.7(8) . . ?
C1 Mn2 C9 95.5(7) . . ?
N2 Mn2 C8 148.0(8) . . ?
C1 Mn2 C8 85.0(7) . . ?
C9 Mn2 C8 37.8(6) . . ?
N2 Mn2 C5 94.8(7) . . ?
C1 Mn2 C5 132.5(7) . . ?
C9 Mn2 C5 37.8(6) . . ?
C8 Mn2 C5 62.7(7) . . ?
N2 Mn2 C7 154.4(8) . . ?
C1 Mn2 C7 108.8(7) . . ?
C9 Mn2 C7 64.2(7) . . ?
C8 Mn2 C7 36.7(6) . . ?
C5 Mn2 C7 65.4(7) . . ?
N2 Mn2 C6 114.3(8) . . ?
C1 Mn2 C6 147.5(8) . . ?
C9 Mn2 C6 65.3(7) . . ?
C8 Mn2 C6 63.6(7) . . ?
C5 Mn2 C6 39.7(6) . . ?
C7 Mn2 C6 40.1(6) . . ?
N2 Mn2 P4 94.2(5) . . ?
C1 Mn2 P4 87.9(5) . . ?
C9 Mn2 P4 154.2(6) . . ?
C8 Mn2 P4 117.7(6) . . ?
C5 Mn2 P4 137.0(5) . . ?
C7 Mn2 P4 90.5(5) . . ?
C6 Mn2 P4 99.0(6) . . ?
O1 N2 Mn2 172.7(14) . . ?
C9 C5 C6 108.2(18) . . ?
C9 C5 C4 128.2(19) . . ?
C6 C5 C4 123.6(19) . . ?
C9 C5 Mn2 69.2(11) . . ?
C6 C5 Mn2 70.9(10) . . ?
C4 C5 Mn2 125.3(14) . . ?
C5 C6 C7 104.3(15) . . ?
C5 C6 Mn2 69.3(10) . . ?
C7 C6 Mn2 69.8(9) . . ?
C8 C7 C6 106.4(16) . . ?
C8 C7 Mn2 70.9(11) . . ?
C6 C7 Mn2 70.2(10) . . ?
C7 C8 C9 112.3(19) . . ?
C7 C8 Mn2 72.4(11) . . ?
C9 C8 Mn2 69.3(12) . . ?
C8 C9 C5 108.6(18) . . ?
C8 C9 Mn2 72.9(12) . . ?
C5 C9 Mn2 73.0(12) . . ?
O5 P4 O6 99.7(6) . . ?
O5 P4 O4 98.6(6) . . ?
O6 P4 O4 104.4(6) . . ?
O5 P4 Mn2 120.1(4) . . ?
O6 P4 Mn2 112.1(5) . . ?
O4 P4 Mn2 119.1(5) . . ?
C10 O4 P4 125.4(10) . . ?
C16 O5 P4 122.8(11) . . ?
C22 O6 P4 126.0(10) . . ?
C11 C10 C15 122.7(18) . . ?
C11 C10 O4 118.5(17) . . ?
C15 C10 O4 118.7(15) . . ?
C10 C11 C12 120.0(19) . . ?
C13 C12 C11 117.1(18) . . ?
C14 C13 C12 122.3(19) . . ?
C13 C14 C15 120.4(19) . . ?
C10 C15 C14 117.4(17) . . ?
C17 C16 C21 120(2) . . ?
C17 C16 O5 121.5(17) . . ?
C21 C16 O5 118.0(17) . . ?
C16 C17 C18 120.4(19) . . ?
C19 C18 C17 123(2) . . ?
C18 C19 C20 115(2) . . ?
C21 C20 C19 122(2) . . ?
C20 C21 C16 119.3(18) . . ?
C23 C22 C27 121.2(19) . . ?
C23 C22 O6 120.3(17) . . ?
C27 C22 O6 118.4(17) . . ?
C22 C23 C24 116.9(18) . . ?
C23 C24 C25 122.5(18) . . ?
C26 C25 C24 118.5(18) . . ?
C25 C26 C27 117.7(19) . . ?
C26 C27 C22 122.8(19) . . ?
O2 C2 Mn1 175.3(17) . . ?
O3 C3 Mn1 175.5(14) . . ?
C53 P1 C47 104.2(8) . . ?
C53 P1 C46 110.3(8) . . ?
C47 P1 C46 102.2(7) . . ?
C53 P1 Mn1 115.8(6) . . ?
C47 P1 Mn1 125.5(6) . . ?
C46 P1 Mn1 97.1(5) . . ?
C65 P2 C59 105.7(8) . . ?
C65 P2 C46 107.6(8) . . ?
C59 P2 C46 104.1(7) . . ?
C65 P2 Mn1 119.1(6) . . ?
C59 P2 Mn1 122.4(5) . . ?
C46 P2 Mn1 95.3(5) . . ?
O8 P3 O7 105.5(6) . . ?
O8 P3 O9 99.5(6) . . ?
O7 P3 O9 98.0(6) . . ?
O8 P3 Mn1 111.7(5) . . ?
O7 P3 Mn1 120.6(5) . . ?
O9 P3 Mn1 118.5(5) . . ?
C28 O7 P3 124.9(11) . . ?
C34 O8 P3 125.3(10) . . ?
C40 O9 P3 125.7(11) . . ?
C33 C28 C29 124.1(19) . . ?
C33 C28 O7 119.3(18) . . ?
C29 C28 O7 116.5(19) . . ?
C28 C29 C30 116(2) . . ?
C31 C30 C29 121(2) . . ?
C30 C31 C32 120(2) . . ?
C31 C32 C33 122(2) . . ?
C28 C33 C32 116(2) . . ?
C35 C34 C39 121.3(19) . . ?
C35 C34 O8 120.4(19) . . ?
C39 C34 O8 118.2(17) . . ?
C34 C35 C36 120.4(19) . . ?
C37 C36 C35 119.3(19) . . ?
C36 C37 C38 120(2) . . ?
C39 C38 C37 122(2) . . ?
C38 C39 C34 117.4(19) . . ?
C45 C40 C41 123.7(19) . . ?
C45 C40 O9 115.1(18) . . ?
C41 C40 O9 120.8(17) . . ?
C40 C41 C42 120.0(19) . . ?
C43 C42 C41 114.7(19) . . ?
C44 C43 C42 126(2) . . ?
C43 C44 C45 121(2) . . ?
C40 C45 C44 113.7(18) . . ?
P2 C46 P1 94.4(7) . . ?
C52 C47 C48 117.7(16) . . ?
C52 C47 P1 123.7(14) . . ?
C48 C47 P1 118.5(13) . . ?
C49 C48 C47 119.9(16) . . ?
C48 C49 C50 117.3(18) . . ?
C51 C50 C49 123.8(19) . . ?
C50 C51 C52 115.6(18) . . ?
C47 C52 C51 125.7(18) . . ?
C54 C53 C58 112.9(16) . . ?
C54 C53 P1 126.7(16) . . ?
C58 C53 P1 120.4(15) . . ?
C53 C54 C55 127.6(19) . . ?
C54 C55 C56 117.4(18) . . ?
C57 C56 C55 116.9(18) . . ?
C56 C57 C58 122(2) . . ?
C57 C58 C53 123.0(18) . . ?
C64 C59 C60 116.4(14) . . ?
C64 C59 P2 120.9(12) . . ?
C60 C59 P2 122.7(12) . . ?
C59 C60 C61 120.5(15) . . ?
C62 C61 C60 120.9(17) . . ?
C61 C62 C63 119.1(16) . . ?
C62 C63 C64 119.2(16) . . ?
C59 C64 C63 123.9(15) . . ?
C66 C65 C70 119.9(15) . . ?
C66 C65 P2 120.6(14) . . ?
C70 C65 P2 119.1(13) . . ?
C65 C66 C67 120.6(17) . . ?
C68 C67 C66 119.5(18) . . ?
C69 C68 C67 118.9(17) . . ?
C68 C69 C70 123.1(17) . . ?
C65 C70 C69 117.9(15) . . ?
F1 P5 F3 89.9(6) . . ?
F1 P5 F2 178.0(6) . . ?
F3 P5 F2 91.5(6) . . ?
F1 P5 F4 88.5(6) . . ?
F3 P5 F4 90.7(6) . . ?
F2 P5 F4 90.1(5) . . ?
F1 P5 F5 89.5(5) . . ?
F3 P5 F5 179.5(6) . . ?
F2 P5 F5 89.0(5) . . ?
F4 P5 F5 89.2(5) . . ?
F1 P5 F6 91.5(6) . . ?
F3 P5 F6 89.0(5) . . ?
F2 P5 F6 89.9(5) . . ?
F4 P5 F6 179.7(7) . . ?
F5 P5 F6 91.1(5) . . ?

loop_
_geom_bond_atom_site_label_1
_geom_bond_atom_site_label_2
_geom_bond_distance
_geom_bond_site_symmetry_2
_geom_bond_publ_flag
Mn1 C3 1.727(17) . ?
Mn1 C2 1.753(19) . ?
Mn1 N1 2.033(14) . ?
Mn1 P3 2.207(6) . ?
Mn1 P1 2.285(6) . ?
Mn1 P2 2.340(6) . ?
C1 N1 1.184(16) . ?
C1 Mn2 1.912(17) . ?
Mn2 N2 1.637(17) . ?
Mn2 C9 2.081(19) . ?
Mn2 C8 2.126(18) . ?
Mn2 C5 2.129(19) . ?
Mn2 C7 2.145(17) . ?
Mn2 C6 2.150(16) . ?
Mn2 P4 2.198(6) . ?
N2 O1 1.218(17) . ?
C4 C5 1.50(2) . ?
C5 C9 1.36(2) . ?
C5 C6 1.45(2) . ?
C6 C7 1.47(2) . ?
C7 C8 1.34(2) . ?
C8 C9 1.36(2) . ?
P4 O5 1.599(11) . ?
P4 O6 1.607(11) . ?
P4 O4 1.621(11) . ?
O4 C10 1.420(18) . ?
O5 C16 1.40(2) . ?
O6 C22 1.433(18) . ?
C10 C11 1.36(2) . ?
C10 C15 1.38(2) . ?
C11 C12 1.43(2) . ?
C12 C13 1.39(2) . ?
C13 C14 1.36(2) . ?
C14 C15 1.41(2) . ?
C16 C17 1.33(2) . ?
C16 C21 1.39(2) . ?
C17 C18 1.40(2) . ?
C18 C19 1.36(2) . ?
C19 C20 1.41(2) . ?
C20 C21 1.38(2) . ?
C22 C23 1.333(19) . ?
C22 C27 1.39(2) . ?
C23 C24 1.39(2) . ?
C24 C25 1.43(2) . ?
C25 C26 1.36(2) . ?
C26 C27 1.37(2) . ?
C2 O2 1.197(18) . ?
C3 O3 1.199(16) . ?
P1 C53 1.791(17) . ?
P1 C47 1.832(17) . ?
P1 C46 1.873(16) . ?
P2 C65 1.820(16) . ?
P2 C59 1.823(15) . ?
P2 C46 1.870(15) . ?
P3 O8 1.617(11) . ?
P3 O7 1.617(11) . ?
P3 O9 1.621(12) . ?
O7 C28 1.437(19) . ?
O8 C34 1.39(2) . ?
O9 C40 1.462(19) . ?
C28 C33 1.34(2) . ?
C28 C29 1.39(2) . ?
C29 C30 1.40(2) . ?
C30 C31 1.35(3) . ?
C31 C32 1.35(3) . ?
C32 C33 1.41(2) . ?
C34 C35 1.37(2) . ?
C34 C39 1.38(2) . ?
C35 C36 1.38(2) . ?
C36 C37 1.37(2) . ?
C37 C38 1.38(2) . ?
C38 C39 1.38(2) . ?
C40 C45 1.37(2) . ?
C40 C41 1.37(2) . ?
C41 C42 1.43(2) . ?
C42 C43 1.33(2) . ?
C43 C44 1.31(2) . ?
C44 C45 1.44(2) . ?
C47 C52 1.342(19) . ?
C47 C48 1.44(2) . ?
C48 C49 1.39(2) . ?
C49 C50 1.42(2) . ?
C50 C51 1.37(2) . ?
C51 C52 1.38(2) . ?
C53 C54 1.36(2) . ?
C53 C58 1.40(2) . ?
C54 C55 1.39(2) . ?
C55 C56 1.43(2) . ?
C56 C57 1.37(2) . ?
C57 C58 1.39(2) . ?
C59 C64 1.363(18) . ?
C59 C60 1.385(18) . ?
C60 C61 1.405(19) . ?
C61 C62 1.36(2) . ?
C62 C63 1.369(19) . ?
C63 C64 1.377(18) . ?
C65 C66 1.379(19) . ?
C65 C70 1.40(2) . ?
C66 C67 1.41(2) . ?
C67 C68 1.39(2) . ?
C68 C69 1.35(2) . ?
C69 C70 1.41(2) . ?
P5 F1 1.567(10) . ?
P5 F3 1.576(10) . ?
P5 F2 1.584(10) . ?
P5 F4 1.607(10) . ?
P5 F5 1.611(9) . ?
P5 F6 1.617(10) . ?
